data_1574931
loop_
_publ_author_name
'Stein, Carolin A. M.'
'Alberico, Elisabetta'
'Spannenberg, Anke'
'Beller, Matthias'
'Junge, Henrik'

_publ_section_title
;
 (\h4-Trimethylenemethane)(1,1,1-tris{[bis(4-methoxyphenyl)phosphanyl]methyl}ethane)ruthenium(II)
 diethyl ether hemisolvate
;
_journal_coeditor_code HB4517
_journal_issue 6
_journal_name_full IUCrData
_journal_page_first x250524
_journal_paper_doi 10.1107/S2414314625005243
_journal_volume 10
_journal_year 2025
_chemical_formula_iupac '[Ru (C47 H51 O6 P3) (C4 H6)], 0.5C4 H10 O'
_chemical_formula_moiety 'C51 H57 O6 P3 Ru, 0.5(C4 H10 O) [+ solvent]'
_chemical_formula_sum 'C53 H62 O6.5 P3 Ru'
_chemical_formula_weight 997.00
_chemical_name_common
'(\h^4^-Trimethylenemethane)(1,1,1-tris{[bis(4-methoxyphenyl)phosphanyl]methyl}ethane)ruthenium(II) diethyl ether hemisolvate'
_chemical_name_systematic
'(\h^4^-2-Methylidenepropane-1,3-diyl)(1,1,1-tris{[bis(4-methoxyphenyl)phosphanyl]methyl}ethane)ruthenium(II) diethyl ether hemisolvate'
_space_group_crystal_system triclinic
_space_group_IT_number 2
_space_group_name_Hall '-P 1'
_space_group_name_H-M_alt 'P -1'
_atom_sites_solution_hydrogens mixed
_atom_sites_solution_primary dual
_audit_creation_method SHELXL-2019/1
_cell_angle_alpha 95.453(3)
_cell_angle_beta 98.296(3)
_cell_angle_gamma 90.372(3)
_cell_formula_units_Z 2
_cell_length_a 9.1504(13)
_cell_length_b 11.6521(16)
_cell_length_c 24.868(4)
_cell_measurement_reflns_used 9069
_cell_measurement_temperature 130(2)
_cell_measurement_theta_max 29.14
_cell_measurement_theta_min 2.28
_cell_volume 2611.3(7)
_computing_cell_refinement
;
SAINT (Bruker, 2013)
;
_computing_data_collection
;
APEX2 (Bruker, 2014)
;
_computing_data_reduction
;
SAINT (Bruker, 2013)
;
_computing_structure_refinement
;
SHELXL (Sheldrick, 2015b)
;
_computing_structure_solution
;
<i>SHELXT</i> (Sheldrick, 2015a)
;
_diffrn_ambient_temperature 130(2)
_diffrn_detector_area_resol_mean 8.3333
_diffrn_measured_fraction_theta_full 1.000
_diffrn_measured_fraction_theta_max 1.000
_diffrn_measurement_device_type 'Bruker APEXII CCD'
_diffrn_measurement_method '\f and \w scans'
_diffrn_radiation_type MoK\a
_diffrn_radiation_wavelength 0.71073
_diffrn_reflns_av_R_equivalents 0.0331
_diffrn_reflns_av_unetI/netI 0.0189
_diffrn_reflns_limit_h_max 12
_diffrn_reflns_limit_h_min -12
_diffrn_reflns_limit_k_max 15
_diffrn_reflns_limit_k_min -15
_diffrn_reflns_limit_l_max 33
_diffrn_reflns_limit_l_min -33
_diffrn_reflns_number 111738
_diffrn_reflns_theta_full 25.242
_diffrn_reflns_theta_max 28.499
_diffrn_reflns_theta_min 1.663
_diffrn_source 'fine-focus sealed tube'
_exptl_absorpt_coefficient_mu 0.439
_exptl_absorpt_correction_T_max 0.97
_exptl_absorpt_correction_T_min 0.86
_exptl_absorpt_correction_type multi-scan
_exptl_absorpt_process_details
;
(SADABS; Krause <i>et al.</i>,  2015)
;
_exptl_crystal_colour 'pale yellow'
_exptl_crystal_density_diffrn 1.268
_exptl_crystal_description needle
_exptl_crystal_F_000 1042
_exptl_crystal_size_max 0.36
_exptl_crystal_size_mid 0.21
_exptl_crystal_size_min 0.08
_refine_diff_density_max 1.326
_refine_diff_density_min -0.709
_refine_ls_extinction_method none
_refine_ls_goodness_of_fit_ref 1.099
_refine_ls_hydrogen_treatment mixed
_refine_ls_matrix_type full
_refine_ls_number_parameters 620
_refine_ls_number_reflns 13249
_refine_ls_number_restraints 3
_refine_ls_restrained_S_all 1.099
_refine_ls_R_factor_all 0.0382
_refine_ls_R_factor_gt 0.0343
_refine_ls_shift/su_max 0.002
_refine_ls_shift/su_mean 0.000
_refine_ls_structure_factor_coef Fsqd
_refine_ls_weighting_details 'w=1/[\s^2^(Fo^2^)+(0.0310P)^2^+2.8623P] where P=(Fo^2^+2Fc^2^)/3'
_refine_ls_weighting_scheme calc
_refine_ls_wR_factor_gt 0.0819
_refine_ls_wR_factor_ref 0.0841
_reflns_number_gt 12183
_reflns_number_total 13249
_reflns_threshold_expression 'I > 2\s(I)'
_cod_data_source_file hb4517.cif
_cod_data_source_block I
_cod_original_cell_volume 2611.3(6)
_cod_original_formula_sum 'C53 H62 O6.50 P3 Ru'
_cod_database_code 1574931
_shelx_space_group_comment
;
The symmetry employed for this shelxl refinement is uniquely defined
by the following loop, which should always be used as a source of
symmetry information in preference to the above space-group names.
They are only intended as comments.
;

loop_
_space_group_symop_operation_xyz
'x, y, z'
'-x, -y, -z'

loop_
_atom_site_type_symbol
_atom_site_label
_atom_site_fract_x
_atom_site_fract_y
_atom_site_fract_z
_atom_site_U_iso_or_equiv
_atom_site_adp_type
_atom_site_calc_flag
_atom_site_occupancy
_atom_site_disorder_assembly
_atom_site_disorder_group
C C52 0.2204(13) 0.0943(7) 0.0211(6) 0.100(3) Uani d 0.5 A -1
H H52A 0.321347 0.080457 0.038154 0.150 Uiso calc 0.5 A -1
H H52B 0.221119 0.108782 -0.017045 0.150 Uiso calc 0.5 A -1
H H52C 0.181610 0.161598 0.040767 0.150 Uiso calc 0.5 A -1
C C53 0.1226(9) -0.0114(6) 0.0233(3) 0.0644(19) Uani d 0.5 A -1
H H53A 0.161494 -0.079895 0.003776 0.077 Uiso calc 0.5 A -1
H H53B 0.121860 -0.026913 0.061771 0.077 Uiso calc 0.5 A -1
O O7 -0.0243(8) 0.0106(11) -0.0018(11) 0.062(3) Uani d 0.5 A -1
C C54 -0.1170(8) -0.0891(6) -0.0001(3) 0.067(2) Uani d 0.5 A -1
H H54A -0.117247 -0.107862 0.037923 0.080 Uiso calc 0.5 A -1
H H54B -0.084139 -0.157061 -0.021871 0.080 Uiso calc 0.5 A -1
C C55 -0.2705(12) -0.0508(8) -0.0253(6) 0.100(3) Uani d 0.5 A -1
H H55A -0.342776 -0.113620 -0.026021 0.150 Uiso calc 0.5 A -1
H H55B -0.299640 0.017133 -0.003268 0.150 Uiso calc 0.5 A -1
H H55C -0.266792 -0.031680 -0.062593 0.150 Uiso calc 0.5 A -1
C C1 0.5470(2) 0.61076(18) 0.28588(8) 0.0242(4) Uani d 1 . .
C C2 0.4926(2) 0.65582(19) 0.33462(9) 0.0252(4) Uani d 1 . .
C C3 0.5827(2) 0.69415(18) 0.25073(9) 0.0246(4) Uani d 1 . .
C C4 0.4727(2) 0.50839(18) 0.25813(9) 0.0263(4) Uani d 1 . .
C C5 0.3395(2) 0.66565(16) 0.11064(8) 0.0195(3) Uani d 1 . .
C C6 0.4690(2) 0.60314(17) 0.11157(8) 0.0224(4) Uani d 1 . .
H H6 0.498324 0.558938 0.141349 0.027 Uiso calc 1 . .
C C7 0.5568(2) 0.60328(17) 0.07037(8) 0.0238(4) Uani d 1 . .
H H7 0.644723 0.559989 0.072050 0.029 Uiso calc 1 . .
C C8 0.5142(2) 0.66761(17) 0.02672(8) 0.0237(4) Uani d 1 . .
C C9 0.3839(2) 0.72973(18) 0.02440(8) 0.0254(4) Uani d 1 . .
H H9 0.353865 0.772831 -0.005717 0.030 Uiso calc 1 . .
C C10 0.2984(2) 0.72854(17) 0.06592(8) 0.0231(4) Uani d 1 . .
H H10 0.210109 0.771308 0.063997 0.028 Uiso calc 1 . .
C C11 0.7246(2) 0.6149(2) -0.01589(9) 0.0327(5) Uani d 1 . .
H H11A 0.794129 0.643373 0.016441 0.049 Uiso calc 1 . .
H H11B 0.767124 0.627435 -0.048888 0.049 Uiso calc 1 . .
H H11C 0.705291 0.532286 -0.015106 0.049 Uiso calc 1 . .
C C12 0.12986(19) 0.52183(16) 0.14134(7) 0.0190(3) Uani d 1 . .
C C13 0.1551(2) 0.42421(16) 0.16889(8) 0.0216(4) Uani d 1 . .
H H13 0.228118 0.427726 0.200326 0.026 Uiso calc 1 . .
C C14 0.0769(2) 0.32137(17) 0.15196(8) 0.0236(4) Uani d 1 . .
H H14 0.097120 0.255517 0.171361 0.028 Uiso calc 1 . .
C C15 -0.0308(2) 0.31589(16) 0.10658(8) 0.0231(4) Uani d 1 . .
C C16 -0.0551(2) 0.41133(17) 0.07690(8) 0.0246(4) Uani d 1 . .
H H16 -0.126566 0.406881 0.044977 0.029 Uiso calc 1 . .
C C17 0.0248(2) 0.51225(17) 0.09400(8) 0.0228(4) Uani d 1 . .
H H17 0.008361 0.576605 0.073294 0.027 Uiso calc 1 . .
C C18 -0.1004(3) 0.12417(19) 0.11811(11) 0.0367(5) Uani d 1 . .
H H18A -0.000369 0.094808 0.117849 0.055 Uiso calc 1 . .
H H18B -0.172719 0.063790 0.101735 0.055 Uiso calc 1 . .
H H18C -0.115746 0.146852 0.155818 0.055 Uiso calc 1 . .
C C19 0.0495(2) 0.48835(16) 0.28390(8) 0.0199(3) Uani d 1 . .
C C20 0.1490(2) 0.41319(18) 0.30955(10) 0.0291(4) Uani d 1 . .
H H20 0.247118 0.439675 0.322893 0.035 Uiso calc 1 . .
C C21 0.1088(2) 0.30162(19) 0.31603(10) 0.0340(5) Uani d 1 . .
H H21 0.178997 0.252011 0.333241 0.041 Uiso calc 1 . .
C C22 -0.0350(2) 0.26201(17) 0.29728(9) 0.0274(4) Uani d 1 . .
C C23 -0.1365(2) 0.33463(18) 0.27237(9) 0.0276(4) Uani d 1 . .
H H23 -0.234924 0.308154 0.259661 0.033 Uiso calc 1 . .
C C24 -0.0937(2) 0.44721(17) 0.26592(8) 0.0243(4) Uani d 1 . .
H H24 -0.164210 0.496784 0.248836 0.029 Uiso calc 1 . .
C C25 -0.2109(3) 0.1078(2) 0.29005(12) 0.0400(6) Uani d 1 . .
H H25A -0.277746 0.155715 0.309584 0.060 Uiso calc 1 . .
H H25B -0.217844 0.028018 0.299041 0.060 Uiso calc 1 . .
H H25C -0.238896 0.110321 0.250629 0.060 Uiso calc 1 . .
C C26 0.07060(19) 0.70110(16) 0.34557(8) 0.0197(3) Uani d 1 . .
C C27 -0.0748(2) 0.7017(2) 0.35736(9) 0.0302(5) Uani d 1 . .
H H27 -0.152348 0.669662 0.330462 0.036 Uiso calc 1 . .
C C28 -0.1071(2) 0.7478(2) 0.40708(10) 0.0387(6) Uani d 1 . .
H H28 -0.206612 0.748902 0.413908 0.046 Uiso calc 1 . .
C C29 0.0051(2) 0.7930(2) 0.44753(9) 0.0319(5) Uani d 1 . .
C C30 0.1493(2) 0.79189(18) 0.43740(8) 0.0247(4) Uani d 1 . .
H H30 0.226816 0.821753 0.464874 0.030 Uiso calc 1 . .
C C31 0.1803(2) 0.74652(16) 0.38648(8) 0.0213(4) Uani d 1 . .
H H31 0.279759 0.746755 0.379609 0.026 Uiso calc 1 . .
C C32 0.0767(3) 0.8793(3) 0.53848(11) 0.0580(9) Uani d 1 . .
H H32A 0.145836 0.817560 0.547211 0.087 Uiso calc 1 . .
H H32B 0.033439 0.906693 0.571062 0.087 Uiso calc 1 . .
H H32C 0.129588 0.943218 0.526316 0.087 Uiso calc 1 . .
C C33 0.3431(2) 0.95068(15) 0.32834(7) 0.0189(3) Uani d 1 . .
C C34 0.2506(2) 1.00783(17) 0.36094(8) 0.0218(4) Uani d 1 . .
H H34 0.147043 1.004400 0.349247 0.026 Uiso calc 1 . .
C C35 0.3056(2) 1.07035(17) 0.41053(8) 0.0237(4) Uani d 1 . .
H H35 0.239932 1.108747 0.432187 0.028 Uiso calc 1 . .
C C36 0.4563(2) 1.07605(17) 0.42795(8) 0.0234(4) Uani d 1 . .
C C37 0.5518(2) 1.02067(19) 0.39530(9) 0.0279(4) Uani d 1 . .
H H37 0.655551 1.025500 0.406651 0.034 Uiso calc 1 . .
C C38 0.4954(2) 0.95914(18) 0.34668(8) 0.0256(4) Uani d 1 . .
H H38 0.561361 0.921372 0.324953 0.031 Uiso calc 1 . .
C C39 0.4289(3) 1.1922(2) 0.50943(9) 0.0389(5) Uani d 1 . .
H H39A 0.375867 1.251689 0.489557 0.058 Uiso calc 1 . .
H H39B 0.488466 1.228405 0.542708 0.058 Uiso calc 1 . .
H H39C 0.357675 1.137463 0.519187 0.058 Uiso calc 1 . .
C C40 0.37004(19) 0.96025(16) 0.22014(8) 0.0199(3) Uani d 1 . .
C C41 0.3493(2) 1.07899(17) 0.22652(8) 0.0239(4) Uani d 1 . .
H H41 0.290308 1.109434 0.252756 0.029 Uiso calc 1 . .
C C42 0.4119(2) 1.15405(17) 0.19579(8) 0.0250(4) Uani d 1 . .
H H42 0.396987 1.234686 0.201235 0.030 Uiso calc 1 . .
C C43 0.4971(2) 1.10942(17) 0.15678(8) 0.0233(4) Uani d 1 . .
C C44 0.5182(2) 0.99107(17) 0.14955(8) 0.0240(4) Uani d 1 . .
H H44 0.575041 0.960299 0.122691 0.029 Uiso calc 1 . .
C C45 0.4567(2) 0.91808(16) 0.18132(8) 0.0204(4) Uani d 1 . .
H H45 0.474000 0.837695 0.176565 0.025 Uiso calc 1 . .
C C46 0.5586(3) 1.29621(18) 0.13423(9) 0.0310(4) Uani d 1 . .
H H46A 0.455742 1.320628 0.128510 0.047 Uiso calc 1 . .
H H46B 0.614246 1.332507 0.109294 0.047 Uiso calc 1 . .
H H46C 0.602619 1.319536 0.172036 0.047 Uiso calc 1 . .
C C47 0.0911(2) 0.76620(16) 0.15491(8) 0.0194(3) Uani d 1 . .
H H47A 0.139073 0.836920 0.145940 0.023 Uiso calc 1 . .
H H47B 0.019320 0.737444 0.122684 0.023 Uiso calc 1 . .
C C48 -0.03391(19) 0.69010(16) 0.23091(8) 0.0189(3) Uani d 1 . .
H H48A -0.065966 0.627272 0.201836 0.023 Uiso calc 1 . .
H H48B -0.119203 0.708473 0.250353 0.023 Uiso calc 1 . .
C C49 0.08936(19) 0.89055(16) 0.24598(8) 0.0197(3) Uani d 1 . .
H H49A 0.043689 0.893617 0.279826 0.024 Uiso calc 1 . .
H H49B 0.077100 0.966839 0.231636 0.024 Uiso calc 1 . .
C C50 0.00576(19) 0.79829(15) 0.20347(7) 0.0181(3) Uani d 1 . .
C C51 -0.1412(2) 0.84997(17) 0.18005(8) 0.0230(4) Uani d 1 . .
H H51A -0.194292 0.878298 0.210030 0.034 Uiso calc 1 . .
H H51B -0.201531 0.790550 0.156104 0.034 Uiso calc 1 . .
H H51C -0.121562 0.914016 0.159085 0.034 Uiso calc 1 . .
O O1 0.58996(17) 0.67523(14) -0.01606(6) 0.0308(3) Uani d 1 . .
O O2 -0.11837(17) 0.22147(13) 0.08752(7) 0.0313(3) Uani d 1 . .
O O3 -0.06470(18) 0.14986(13) 0.30570(8) 0.0381(4) Uani d 1 . .
O O4 -0.03867(18) 0.8359(2) 0.49571(7) 0.0530(6) Uani d 1 . .
O O5 0.52291(16) 1.13276(14) 0.47578(6) 0.0309(3) Uani d 1 . .
O O6 0.56350(18) 1.17425(13) 0.12387(6) 0.0309(3) Uani d 1 . .
P P1 0.23330(5) 0.65646(4) 0.16726(2) 0.01707(9) Uani d 1 . .
P P2 0.11526(5) 0.63599(4) 0.27960(2) 0.01704(9) Uani d 1 . .
P P3 0.28904(5) 0.86405(4) 0.26319(2) 0.01700(9) Uani d 1 . .
Ru Ru1 0.34344(2) 0.67321(2) 0.25595(2) 0.01663(4) Uani d 1 . .
H H2A 0.462(3) 0.604(2) 0.3568(9) 0.022(6) Uiso d 1 . .
H H2B 0.537(3) 0.728(2) 0.3517(10) 0.025(6) Uiso d 1 . .
H H3A 0.626(3) 0.763(2) 0.2679(10) 0.030(6) Uiso d 1 . .
H H3B 0.615(3) 0.669(2) 0.2170(11) 0.033(7) Uiso d 1 . .
H H4A 0.499(3) 0.480(2) 0.2226(10) 0.025(6) Uiso d 1 . .
H H4B 0.444(3) 0.455(2) 0.2785(10) 0.025(6) Uiso d 1 . .

loop_
_atom_site_aniso_label
_atom_site_aniso_U_11
_atom_site_aniso_U_22
_atom_site_aniso_U_33
_atom_site_aniso_U_12
_atom_site_aniso_U_13
_atom_site_aniso_U_23
C52 0.125(8) 0.045(5) 0.112(5) -0.021(4) -0.050(5) 0.019(5)
C53 0.081(5) 0.057(4) 0.053(4) 0.026(4) -0.002(4) 0.005(3)
O7 0.073(7) 0.040(5) 0.072(4) -0.004(5) 0.011(8) -0.001(5)
C54 0.069(4) 0.056(4) 0.073(5) -0.024(3) 0.026(4) -0.033(3)
C55 0.125(8) 0.045(5) 0.112(5) -0.021(4) -0.050(5) 0.019(5)
C1 0.0125(8) 0.0307(10) 0.0281(10) 0.0060(7) -0.0010(7) 0.0009(8)
C2 0.0166(8) 0.0313(10) 0.0261(10) -0.0004(7) -0.0026(7) 0.0035(8)
C3 0.0104(8) 0.0298(10) 0.0317(10) 0.0018(7) 0.0025(7) -0.0053(8)
C4 0.0235(9) 0.0264(10) 0.0286(10) 0.0086(8) 0.0021(8) 0.0029(8)
C5 0.0175(8) 0.0197(8) 0.0206(8) -0.0004(7) 0.0023(7) -0.0014(7)
C6 0.0207(9) 0.0234(9) 0.0229(9) 0.0016(7) 0.0025(7) 0.0018(7)
C7 0.0200(9) 0.0256(9) 0.0261(9) 0.0044(7) 0.0042(7) 0.0020(7)
C8 0.0231(9) 0.0263(9) 0.0215(9) -0.0011(7) 0.0046(7) -0.0003(7)
C9 0.0270(10) 0.0266(10) 0.0225(9) 0.0035(8) 0.0027(7) 0.0039(8)
C10 0.0200(9) 0.0240(9) 0.0247(9) 0.0033(7) 0.0017(7) 0.0013(7)
C11 0.0255(10) 0.0430(13) 0.0318(11) 0.0051(9) 0.0106(9) 0.0041(9)
C12 0.0152(8) 0.0205(8) 0.0206(8) 0.0006(6) 0.0025(6) -0.0009(7)
C13 0.0184(8) 0.0231(9) 0.0225(9) 0.0038(7) 0.0008(7) 0.0007(7)
C14 0.0235(9) 0.0198(9) 0.0274(10) 0.0024(7) 0.0019(7) 0.0045(7)
C15 0.0208(9) 0.0198(9) 0.0278(10) -0.0019(7) 0.0033(7) -0.0014(7)
C16 0.0229(9) 0.0244(9) 0.0242(9) -0.0017(7) -0.0031(7) 0.0009(7)
C17 0.0221(9) 0.0206(9) 0.0248(9) -0.0001(7) -0.0007(7) 0.0037(7)
C18 0.0373(12) 0.0237(10) 0.0479(14) -0.0070(9) 0.0001(10) 0.0077(10)
C19 0.0169(8) 0.0197(8) 0.0227(9) 0.0010(7) 0.0027(7) 0.0005(7)
C20 0.0180(9) 0.0237(10) 0.0436(12) 0.0001(7) -0.0035(8) 0.0056(9)
C21 0.0247(10) 0.0254(10) 0.0505(14) 0.0037(8) -0.0027(9) 0.0092(9)
C22 0.0267(10) 0.0195(9) 0.0361(11) -0.0017(7) 0.0046(8) 0.0033(8)
C23 0.0199(9) 0.0284(10) 0.0329(11) -0.0063(8) -0.0013(8) 0.0033(8)
C24 0.0179(9) 0.0256(9) 0.0287(10) 0.0002(7) -0.0003(7) 0.0049(8)
C25 0.0351(12) 0.0267(11) 0.0588(16) -0.0100(9) 0.0092(11) 0.0044(10)
C26 0.0150(8) 0.0214(8) 0.0224(9) 0.0013(6) 0.0031(7) -0.0001(7)
C27 0.0140(8) 0.0447(12) 0.0291(10) -0.0012(8) 0.0018(7) -0.0097(9)
C28 0.0146(9) 0.0615(16) 0.0360(12) -0.0008(9) 0.0049(8) -0.0173(11)
C29 0.0217(10) 0.0448(13) 0.0266(10) 0.0021(9) 0.0033(8) -0.0097(9)
C30 0.0181(8) 0.0306(10) 0.0234(9) -0.0009(7) -0.0012(7) -0.0011(8)
C31 0.0150(8) 0.0249(9) 0.0243(9) 0.0009(7) 0.0027(7) 0.0045(7)
C32 0.0285(12) 0.104(3) 0.0331(13) -0.0007(14) 0.0012(10) -0.0324(15)
C33 0.0169(8) 0.0187(8) 0.0209(8) -0.0008(6) 0.0033(7) 0.0002(7)
C34 0.0160(8) 0.0253(9) 0.0233(9) 0.0013(7) 0.0025(7) -0.0006(7)
C35 0.0215(9) 0.0264(9) 0.0229(9) 0.0022(7) 0.0055(7) -0.0023(7)
C36 0.0230(9) 0.0252(9) 0.0210(9) -0.0023(7) 0.0018(7) -0.0008(7)
C37 0.0158(8) 0.0354(11) 0.0304(10) -0.0026(8) 0.0020(7) -0.0062(8)
C38 0.0171(8) 0.0315(10) 0.0275(10) -0.0008(7) 0.0061(7) -0.0051(8)
C39 0.0349(12) 0.0517(15) 0.0265(11) 0.0042(10) 0.0027(9) -0.0128(10)
C40 0.0155(8) 0.0223(9) 0.0216(9) 0.0005(6) 0.0023(7) 0.0017(7)
C41 0.0231(9) 0.0225(9) 0.0268(10) 0.0053(7) 0.0071(7) 0.0005(7)
C42 0.0264(9) 0.0204(9) 0.0289(10) 0.0050(7) 0.0058(8) 0.0029(7)
C43 0.0209(9) 0.0242(9) 0.0253(9) -0.0007(7) 0.0043(7) 0.0037(7)
C44 0.0219(9) 0.0251(9) 0.0257(9) 0.0020(7) 0.0075(7) -0.0002(7)
C45 0.0165(8) 0.0197(8) 0.0246(9) 0.0001(6) 0.0033(7) -0.0009(7)
C46 0.0396(12) 0.0238(10) 0.0308(11) 0.0004(9) 0.0071(9) 0.0056(8)
C47 0.0171(8) 0.0190(8) 0.0212(9) 0.0025(6) -0.0005(7) 0.0021(7)
C48 0.0118(7) 0.0200(8) 0.0243(9) 0.0008(6) 0.0006(6) 0.0026(7)
C49 0.0137(8) 0.0191(8) 0.0256(9) 0.0024(6) 0.0024(7) -0.0009(7)
C50 0.0138(7) 0.0191(8) 0.0214(8) 0.0025(6) 0.0013(6) 0.0028(7)
C51 0.0162(8) 0.0221(9) 0.0305(10) 0.0031(7) 0.0011(7) 0.0048(7)
O1 0.0283(7) 0.0407(9) 0.0265(7) 0.0080(6) 0.0109(6) 0.0083(6)
O2 0.0307(8) 0.0221(7) 0.0381(9) -0.0074(6) -0.0048(6) 0.0027(6)
O3 0.0315(8) 0.0214(7) 0.0608(11) -0.0036(6) 0.0020(8) 0.0082(7)
O4 0.0213(8) 0.0959(16) 0.0343(9) -0.0015(9) 0.0035(7) -0.0315(10)
O5 0.0249(7) 0.0406(9) 0.0240(7) -0.0013(6) 0.0011(6) -0.0096(6)
O6 0.0388(8) 0.0234(7) 0.0341(8) 0.0016(6) 0.0155(7) 0.0059(6)
P1 0.01360(19) 0.0177(2) 0.0192(2) 0.00138(16) 0.00080(16) 0.00047(17)
P2 0.01133(19) 0.0185(2) 0.0206(2) 0.00093(16) 0.00078(16) 0.00072(17)
P3 0.01225(19) 0.0183(2) 0.0201(2) 0.00043(16) 0.00272(16) -0.00046(17)
Ru1 0.01074(7) 0.01885(7) 0.01943(7) 0.00181(5) 0.00065(5) -0.00034(5)

loop_
_atom_type_symbol
_atom_type_description
_atom_type_scat_dispersion_real
_atom_type_scat_dispersion_imag
_atom_type_scat_source
C C 0.0033 0.0016 'International Tables Vol C Tables 4.2.6.8 and 6.1.1.4'
H H 0.0000 0.0000 'International Tables Vol C Tables 4.2.6.8 and 6.1.1.4'
O O 0.0106 0.0060 'International Tables Vol C Tables 4.2.6.8 and 6.1.1.4'
P P 0.1023 0.0942 'International Tables Vol C Tables 4.2.6.8 and 6.1.1.4'
Ru Ru -1.2594 0.8363 'International Tables Vol C Tables 4.2.6.8 and 6.1.1.4'

loop_
_geom_angle_atom_site_label_1
_geom_angle_atom_site_label_2
_geom_angle_atom_site_label_3
_geom_angle_site_symmetry_1
_geom_angle_site_symmetry_3
_geom_angle
_geom_angle_publ_flag
C53 C52 H52A . . 109.5 ?
C53 C52 H52B . . 109.5 ?
H52A C52 H52B . . 109.5 ?
C53 C52 H52C . . 109.5 ?
H52A C52 H52C . . 109.5 ?
H52B C52 H52C . . 109.5 ?
O7 C53 C52 . . 108.6(10) ?
O7 C53 H53A . . 110.0 ?
C52 C53 H53A . . 110.0 ?
O7 C53 H53B . . 110.0 ?
C52 C53 H53B . . 110.0 ?
H53A C53 H53B . . 108.3 ?
C53 O7 C54 . . 108.9(12) ?
O7 C54 C55 . . 103.0(8) ?
O7 C54 H54A . . 111.2 ?
C55 C54 H54A . . 111.2 ?
O7 C54 H54B . . 111.2 ?
C55 C54 H54B . . 111.2 ?
H54A C54 H54B . . 109.1 ?
C54 C55 H55A . . 109.5 ?
C54 C55 H55B . . 109.5 ?
H55A C55 H55B . . 109.5 ?
C54 C55 H55C . . 109.5 ?
H55A C55 H55C . . 109.5 ?
H55B C55 H55C . . 109.5 ?
C2 C1 C3 . . 115.95(18) ?
C2 C1 C4 . . 115.50(18) ?
C3 C1 C4 . . 114.71(18) ?
C2 C1 Ru1 . . 77.48(11) ?
C3 C1 Ru1 . . 76.55(11) ?
C4 C1 Ru1 . . 78.20(11) ?
C1 C2 Ru1 . . 64.03(10) ?
C1 C2 H2A . . 117.9(15) ?
Ru1 C2 H2A . . 116.4(15) ?
C1 C2 H2B . . 115.6(14) ?
Ru1 C2 H2B . . 113.6(14) ?
H2A C2 H2B . . 118(2) ?
C1 C3 Ru1 . . 64.65(10) ?
C1 C3 H3A . . 116.2(16) ?
Ru1 C3 H3A . . 115.1(16) ?
C1 C3 H3B . . 119.9(16) ?
Ru1 C3 H3B . . 117.6(16) ?
H3A C3 H3B . . 114(2) ?
C1 C4 Ru1 . . 63.42(10) ?
C1 C4 H4A . . 117.9(14) ?
Ru1 C4 H4A . . 112.8(14) ?
C1 C4 H4B . . 117.9(16) ?
Ru1 C4 H4B . . 117.1(15) ?
H4A C4 H4B . . 117(2) ?
C6 C5 C10 . . 117.52(17) ?
C6 C5 P1 . . 117.64(14) ?
C10 C5 P1 . . 124.82(14) ?
C7 C6 C5 . . 122.20(18) ?
C7 C6 H6 . . 118.9 ?
C5 C6 H6 . . 118.9 ?
C8 C7 C6 . . 119.06(18) ?
C8 C7 H7 . . 120.5 ?
C6 C7 H7 . . 120.5 ?
O1 C8 C7 . . 124.95(18) ?
O1 C8 C9 . . 115.14(18) ?
C7 C8 C9 . . 119.91(18) ?
C10 C9 C8 . . 120.04(18) ?
C10 C9 H9 . . 120.0 ?
C8 C9 H9 . . 120.0 ?
C9 C10 C5 . . 121.27(18) ?
C9 C10 H10 . . 119.4 ?
C5 C10 H10 . . 119.4 ?
O1 C11 H11A . . 109.5 ?
O1 C11 H11B . . 109.5 ?
H11A C11 H11B . . 109.5 ?
O1 C11 H11C . . 109.5 ?
H11A C11 H11C . . 109.5 ?
H11B C11 H11C . . 109.5 ?
C13 C12 C17 . . 117.35(17) ?
C13 C12 P1 . . 119.79(14) ?
C17 C12 P1 . . 122.87(14) ?
C12 C13 C14 . . 122.08(18) ?
C12 C13 H13 . . 119.0 ?
C14 C13 H13 . . 119.0 ?
C15 C14 C13 . . 119.33(18) ?
C15 C14 H14 . . 120.3 ?
C13 C14 H14 . . 120.3 ?
O2 C15 C14 . . 124.54(18) ?
O2 C15 C16 . . 115.53(18) ?
C14 C15 C16 . . 119.93(18) ?
C17 C16 C15 . . 119.84(18) ?
C17 C16 H16 . . 120.1 ?
C15 C16 H16 . . 120.1 ?
C16 C17 C12 . . 121.37(18) ?
C16 C17 H17 . . 119.3 ?
C12 C17 H17 . . 119.3 ?
O2 C18 H18A . . 109.5 ?
O2 C18 H18B . . 109.5 ?
H18A C18 H18B . . 109.5 ?
O2 C18 H18C . . 109.5 ?
H18A C18 H18C . . 109.5 ?
H18B C18 H18C . . 109.5 ?
C24 C19 C20 . . 117.37(18) ?
C24 C19 P2 . . 124.96(14) ?
C20 C19 P2 . . 117.60(14) ?
C21 C20 C19 . . 121.86(19) ?
C21 C20 H20 . . 119.1 ?
C19 C20 H20 . . 119.1 ?
C20 C21 C22 . . 119.74(19) ?
C20 C21 H21 . . 120.1 ?
C22 C21 H21 . . 120.1 ?
O3 C22 C23 . . 124.68(19) ?
O3 C22 C21 . . 115.52(19) ?
C23 C22 C21 . . 119.80(19) ?
C22 C23 C24 . . 119.71(18) ?
C22 C23 H23 . . 120.1 ?
C24 C23 H23 . . 120.1 ?
C19 C24 C23 . . 121.51(18) ?
C19 C24 H24 . . 119.2 ?
C23 C24 H24 . . 119.2 ?
O3 C25 H25A . . 109.5 ?
O3 C25 H25B . . 109.5 ?
H25A C25 H25B . . 109.5 ?
O3 C25 H25C . . 109.5 ?
H25A C25 H25C . . 109.5 ?
H25B C25 H25C . . 109.5 ?
C31 C26 C27 . . 117.30(17) ?
C31 C26 P2 . . 121.24(14) ?
C27 C26 P2 . . 121.40(14) ?
C28 C27 C26 . . 121.20(19) ?
C28 C27 H27 . . 119.4 ?
C26 C27 H27 . . 119.4 ?
C27 C28 C29 . . 120.39(19) ?
C27 C28 H28 . . 119.8 ?
C29 C28 H28 . . 119.8 ?
O4 C29 C30 . . 124.57(19) ?
O4 C29 C28 . . 115.76(19) ?
C30 C29 C28 . . 119.67(19) ?
C29 C30 C31 . . 119.35(18) ?
C29 C30 H30 . . 120.3 ?
C31 C30 H30 . . 120.3 ?
C26 C31 C30 . . 122.06(17) ?
C26 C31 H31 . . 119.0 ?
C30 C31 H31 . . 119.0 ?
O4 C32 H32A . . 109.5 ?
O4 C32 H32B . . 109.5 ?
H32A C32 H32B . . 109.5 ?
O4 C32 H32C . . 109.5 ?
H32A C32 H32C . . 109.5 ?
H32B C32 H32C . . 109.5 ?
C34 C33 C38 . . 117.36(17) ?
C34 C33 P3 . . 127.20(14) ?
C38 C33 P3 . . 115.44(14) ?
C33 C34 C35 . . 121.78(17) ?
C33 C34 H34 . . 119.1 ?
C35 C34 H34 . . 119.1 ?
C36 C35 C34 . . 119.62(18) ?
C36 C35 H35 . . 120.2 ?
C34 C35 H35 . . 120.2 ?
O5 C36 C35 . . 125.08(18) ?
O5 C36 C37 . . 115.32(17) ?
C35 C36 C37 . . 119.61(18) ?
C38 C37 C36 . . 119.85(18) ?
C38 C37 H37 . . 120.1 ?
C36 C37 H37 . . 120.1 ?
C37 C38 C33 . . 121.77(18) ?
C37 C38 H38 . . 119.1 ?
C33 C38 H38 . . 119.1 ?
O5 C39 H39A . . 109.5 ?
O5 C39 H39B . . 109.5 ?
H39A C39 H39B . . 109.5 ?
O5 C39 H39C . . 109.5 ?
H39A C39 H39C . . 109.5 ?
H39B C39 H39C . . 109.5 ?
C45 C40 C41 . . 117.67(17) ?
C45 C40 P3 . . 121.63(14) ?
C41 C40 P3 . . 120.68(14) ?
C42 C41 C40 . . 122.12(18) ?
C42 C41 H41 . . 118.9 ?
C40 C41 H41 . . 118.9 ?
C41 C42 C43 . . 119.05(18) ?
C41 C42 H42 . . 120.5 ?
C43 C42 H42 . . 120.5 ?
O6 C43 C44 . . 115.84(17) ?
O6 C43 C42 . . 124.51(18) ?
C44 C43 C42 . . 119.65(18) ?
C45 C44 C43 . . 120.27(18) ?
C45 C44 H44 . . 119.9 ?
C43 C44 H44 . . 119.9 ?
C44 C45 C40 . . 121.22(18) ?
C44 C45 H45 . . 119.4 ?
C40 C45 H45 . . 119.4 ?
O6 C46 H46A . . 109.5 ?
O6 C46 H46B . . 109.5 ?
H46A C46 H46B . . 109.5 ?
O6 C46 H46C . . 109.5 ?
H46A C46 H46C . . 109.5 ?
H46B C46 H46C . . 109.5 ?
C50 C47 P1 . . 114.60(12) ?
C50 C47 H47A . . 108.6 ?
P1 C47 H47A . . 108.6 ?
C50 C47 H47B . . 108.6 ?
P1 C47 H47B . . 108.6 ?
H47A C47 H47B . . 107.6 ?
C50 C48 P2 . . 115.84(12) ?
C50 C48 H48A . . 108.3 ?
P2 C48 H48A . . 108.3 ?
C50 C48 H48B . . 108.3 ?
P2 C48 H48B . . 108.3 ?
H48A C48 H48B . . 107.4 ?
C50 C49 P3 . . 114.06(12) ?
C50 C49 H49A . . 108.7 ?
P3 C49 H49A . . 108.7 ?
C50 C49 H49B . . 108.7 ?
P3 C49 H49B . . 108.7 ?
H49A C49 H49B . . 107.6 ?
C51 C50 C47 . . 107.08(15) ?
C51 C50 C49 . . 107.66(15) ?
C47 C50 C49 . . 112.30(15) ?
C51 C50 C48 . . 106.66(14) ?
C47 C50 C48 . . 111.73(15) ?
C49 C50 C48 . . 111.08(15) ?
C50 C51 H51A . . 109.5 ?
C50 C51 H51B . . 109.5 ?
H51A C51 H51B . . 109.5 ?
C50 C51 H51C . . 109.5 ?
H51A C51 H51C . . 109.5 ?
H51B C51 H51C . . 109.5 ?
C8 O1 C11 . . 117.95(17) ?
C15 O2 C18 . . 116.94(17) ?
C22 O3 C25 . . 117.59(18) ?
C29 O4 C32 . . 116.31(18) ?
C36 O5 C39 . . 116.73(17) ?
C43 O6 C46 . . 117.42(16) ?
C5 P1 C12 . . 98.09(8) ?
C5 P1 C47 . . 102.81(8) ?
C12 P1 C47 . . 102.11(8) ?
C5 P1 Ru1 . . 121.90(6) ?
C12 P1 Ru1 . . 117.49(6) ?
C47 P1 Ru1 . . 111.63(6) ?
C19 P2 C26 . . 98.09(9) ?
C19 P2 C48 . . 101.82(8) ?
C26 P2 C48 . . 101.90(8) ?
C19 P2 Ru1 . . 121.79(6) ?
C26 P2 Ru1 . . 118.98(6) ?
C48 P2 Ru1 . . 111.21(6) ?
C33 P3 C40 . . 97.02(9) ?
C33 P3 C49 . . 104.08(8) ?
C40 P3 C49 . . 101.80(9) ?
C33 P3 Ru1 . . 119.19(6) ?
C40 P3 Ru1 . . 118.98(6) ?
C49 P3 Ru1 . . 113.02(6) ?
C1 Ru1 C3 . . 38.80(8) ?
C1 Ru1 C2 . . 38.49(8) ?
C3 Ru1 C2 . . 65.82(8) ?
C1 Ru1 C4 . . 38.37(8) ?
C3 Ru1 C4 . . 65.11(8) ?
C2 Ru1 C4 . . 65.06(8) ?
C1 Ru1 P3 . . 123.22(6) ?
C3 Ru1 P3 . . 97.30(6) ?
C2 Ru1 P3 . . 102.46(6) ?
C4 Ru1 P3 . . 161.15(6) ?
C1 Ru1 P1 . . 126.73(6) ?
C3 Ru1 P1 . . 104.12(6) ?
C2 Ru1 P1 . . 164.85(6) ?
C4 Ru1 P1 . . 100.79(6) ?
P3 Ru1 P1 . . 89.759(17) ?
C1 Ru1 P2 . . 129.19(6) ?
C3 Ru1 P2 . . 167.20(6) ?
C2 Ru1 P2 . . 101.69(6) ?
C4 Ru1 P2 . . 107.93(6) ?
P3 Ru1 P2 . . 87.931(17) ?
P1 Ru1 P2 . . 87.511(19) ?

loop_
_geom_bond_atom_site_label_1
_geom_bond_atom_site_label_2
_geom_bond_site_symmetry_2
_geom_bond_distance
_geom_bond_publ_flag
C52 C53 . 1.529(8) ?
C52 H52A . 0.9800 ?
C52 H52B . 0.9800 ?
C52 H52C . 0.9800 ?
C53 O7 . 1.434(11) ?
C53 H53A . 0.9900 ?
C53 H53B . 0.9900 ?
O7 C54 . 1.441(12) ?
C54 C55 . 1.540(8) ?
C54 H54A . 0.9900 ?
C54 H54B . 0.9900 ?
C55 H55A . 0.9800 ?
C55 H55B . 0.9800 ?
C55 H55C . 0.9800 ?
C1 C2 . 1.431(3) ?
C1 C3 . 1.433(3) ?
C1 C4 . 1.435(3) ?
C1 Ru1 . 2.0674(18) ?
C2 Ru1 . 2.245(2) ?
C2 H2A . 0.92(2) ?
C2 H2B . 0.96(2) ?
C3 Ru1 . 2.2249(18) ?
C3 H3A . 0.93(3) ?
C3 H3B . 0.95(3) ?
C4 Ru1 . 2.263(2) ?
C4 H4A . 0.97(2) ?
C4 H4B . 0.90(2) ?
C5 C6 . 1.393(3) ?
C5 C10 . 1.398(3) ?
C5 P1 . 1.8335(19) ?
C6 C7 . 1.390(3) ?
C6 H6 . 0.9500 ?
C7 C8 . 1.389(3) ?
C7 H7 . 0.9500 ?
C8 O1 . 1.360(2) ?
C8 C9 . 1.396(3) ?
C9 C10 . 1.383(3) ?
C9 H9 . 0.9500 ?
C10 H10 . 0.9500 ?
C11 O1 . 1.422(3) ?
C11 H11A . 0.9800 ?
C11 H11B . 0.9800 ?
C11 H11C . 0.9800 ?
C12 C13 . 1.387(3) ?
C12 C17 . 1.404(3) ?
C12 P1 . 1.8398(19) ?
C13 C14 . 1.390(3) ?
C13 H13 . 0.9500 ?
C14 C15 . 1.383(3) ?
C14 H14 . 0.9500 ?
C15 O2 . 1.363(2) ?
C15 C16 . 1.394(3) ?
C16 C17 . 1.379(3) ?
C16 H16 . 0.9500 ?
C17 H17 . 0.9500 ?
C18 O2 . 1.422(3) ?
C18 H18A . 0.9800 ?
C18 H18B . 0.9800 ?
C18 H18C . 0.9800 ?
C19 C24 . 1.389(3) ?
C19 C20 . 1.397(3) ?
C19 P2 . 1.8365(19) ?
C20 C21 . 1.379(3) ?
C20 H20 . 0.9500 ?
C21 C22 . 1.391(3) ?
C21 H21 . 0.9500 ?
C22 O3 . 1.374(2) ?
C22 C23 . 1.381(3) ?
C23 C24 . 1.397(3) ?
C23 H23 . 0.9500 ?
C24 H24 . 0.9500 ?
C25 O3 . 1.410(3) ?
C25 H25A . 0.9800 ?
C25 H25B . 0.9800 ?
C25 H25C . 0.9800 ?
C26 C31 . 1.385(3) ?
C26 C27 . 1.403(3) ?
C26 P2 . 1.8425(19) ?
C27 C28 . 1.373(3) ?
C27 H27 . 0.9500 ?
C28 C29 . 1.392(3) ?
C28 H28 . 0.9500 ?
C29 O4 . 1.369(3) ?
C29 C30 . 1.378(3) ?
C30 C31 . 1.393(3) ?
C30 H30 . 0.9500 ?
C31 H31 . 0.9500 ?
C32 O4 . 1.438(3) ?
C32 H32A . 0.9800 ?
C32 H32B . 0.9800 ?
C32 H32C . 0.9800 ?
C33 C34 . 1.385(2) ?
C33 C38 . 1.402(3) ?
C33 P3 . 1.8275(19) ?
C34 C35 . 1.397(3) ?
C34 H34 . 0.9500 ?
C35 C36 . 1.383(3) ?
C35 H35 . 0.9500 ?
C36 O5 . 1.364(2) ?
C36 C37 . 1.397(3) ?
C37 C38 . 1.376(3) ?
C37 H37 . 0.9500 ?
C38 H38 . 0.9500 ?
C39 O5 . 1.423(3) ?
C39 H39A . 0.9800 ?
C39 H39B . 0.9800 ?
C39 H39C . 0.9800 ?
C40 C45 . 1.392(3) ?
C40 C41 . 1.395(3) ?
C40 P3 . 1.8435(19) ?
C41 C42 . 1.387(3) ?
C41 H41 . 0.9500 ?
C42 C43 . 1.395(3) ?
C42 H42 . 0.9500 ?
C43 O6 . 1.366(2) ?
C43 C44 . 1.392(3) ?
C44 C45 . 1.383(3) ?
C44 H44 . 0.9500 ?
C45 H45 . 0.9500 ?
C46 O6 . 1.422(3) ?
C46 H46A . 0.9800 ?
C46 H46B . 0.9800 ?
C46 H46C . 0.9800 ?
C47 C50 . 1.548(3) ?
C47 P1 . 1.8448(18) ?
C47 H47A . 0.9900 ?
C47 H47B . 0.9900 ?
C48 C50 . 1.554(3) ?
C48 P2 . 1.8456(18) ?
C48 H48A . 0.9900 ?
C48 H48B . 0.9900 ?
C49 C50 . 1.549(3) ?
C49 P3 . 1.8504(18) ?
C49 H49A . 0.9900 ?
C49 H49B . 0.9900 ?
C50 C51 . 1.537(2) ?
C51 H51A . 0.9800 ?
C51 H51B . 0.9800 ?
C51 H51C . 0.9800 ?
P1 Ru1 . 2.2787(6) ?
P2 Ru1 . 2.2988(5) ?
P3 Ru1 . 2.2780(6) ?
